data_7115023
loop_
_publ_author_name
'Fujiwara, Koichi'
'Komatsu, Koichi'

_publ_section_title
;
 First synthesis of a highly symmetrical decakis-adduct of fullerene dimer
 C120
;
_journal_issue 19
_journal_name_full 'Chemical Communications'
_journal_page_first 1986
_journal_paper_doi 10.1039/b105191c
_journal_year 2001
_chemical_formula_sum 'C214 H120 Cl4 O40'
_chemical_formula_weight 3472.90
_chemical_name_systematic
; 
? 
;
_space_group_IT_number 2
_symmetry_space_group_name_Hall '-P 1'
_symmetry_space_group_name_H-M 'P -1'
_atom_sites_solution_hydrogens geom
_atom_sites_solution_primary direct
_atom_sites_solution_secondary difmap
_audit_creation_method SHELXL-97
_cell_angle_alpha 105.2880(10)
_cell_angle_beta 100.5310(10)
_cell_angle_gamma 93.2270(10)
_cell_formula_units_Z 1
_cell_length_a 14.4234(7)
_cell_length_b 14.5285(7)
_cell_length_c 19.5453(9)
_cell_measurement_temperature 293(2)
_cell_volume 3860.6(3)
_computing_structure_refinement 'SHELXL-97 (Sheldrick, 1997)'
_computing_structure_solution 'SHELXS-97 (Sheldrick, 1990)'
_diffrn_ambient_temperature 293(2)
_diffrn_measured_fraction_theta_full 0.991
_diffrn_measured_fraction_theta_max 0.991
_diffrn_radiation_monochromator graphite
_diffrn_radiation_source 'fine-focus sealed tube'
_diffrn_radiation_type MoK\a
_diffrn_radiation_wavelength 0.71073
_diffrn_reflns_av_R_equivalents 0.0275
_diffrn_reflns_av_sigmaI/netI 0.0706
_diffrn_reflns_limit_h_max 18
_diffrn_reflns_limit_h_min -18
_diffrn_reflns_limit_k_max 18
_diffrn_reflns_limit_k_min -18
_diffrn_reflns_limit_l_max 25
_diffrn_reflns_limit_l_min -21
_diffrn_reflns_number 27583
_diffrn_reflns_theta_full 27.48
_diffrn_reflns_theta_max 27.48
_diffrn_reflns_theta_min 1.10
_exptl_absorpt_coefficient_mu 0.170
_exptl_crystal_density_diffrn 1.494
_exptl_crystal_density_method 'not measured'
_exptl_crystal_F_000 1792
_refine_diff_density_max 1.182
_refine_diff_density_min -0.873
_refine_diff_density_rms 0.104
_refine_ls_extinction_coef 0.0000(5)
_refine_ls_extinction_expression Fc^*^=kFc[1+0.001xFc^2^\l^3^/sin(2\q)]^-1/4^
_refine_ls_extinction_method SHELXL
_refine_ls_goodness_of_fit_ref 0.965
_refine_ls_hydrogen_treatment mixed
_refine_ls_matrix_type full
_refine_ls_number_parameters 1173
_refine_ls_number_reflns 17551
_refine_ls_number_restraints 0
_refine_ls_restrained_S_all 0.965
_refine_ls_R_factor_all 0.1230
_refine_ls_R_factor_gt 0.0747
_refine_ls_shift/su_max 8.788
_refine_ls_shift/su_mean 0.008
_refine_ls_structure_factor_coef Fsqd
_refine_ls_weighting_details 'calc w=1/[\s^2^(Fo^2^)+(0.1526P)^2^+0.0000P] where P=(Fo^2^+2Fc^2^)/3'
_refine_ls_weighting_scheme calc
_refine_ls_wR_factor_gt 0.2076
_refine_ls_wR_factor_ref 0.2370
_reflns_number_gt 10212
_reflns_number_total 17551
_reflns_threshold_expression >2sigma(I)
_cod_data_source_file b105191c.txt
_cod_data_source_block decayz
_cod_database_code 7115023

loop_
_symmetry_equiv_pos_as_xyz
'x, y, z'
'-x, -y, -z'

loop_
_atom_site_label
_atom_site_type_symbol
_atom_site_fract_x
_atom_site_fract_y
_atom_site_fract_z
_atom_site_U_iso_or_equiv
_atom_site_adp_type
_atom_site_occupancy
_atom_site_symmetry_multiplicity
_atom_site_calc_flag
_atom_site_refinement_flags
C1 C 0.5086(2) 0.4497(2) 0.44771(15) 0.0143(6) Uani 1 1 d .
C2 C 0.4275(2) 0.5109(2) 0.47369(15) 0.0132(6) Uani 1 1 d .
C3 C 0.3970(2) 0.5833(2) 0.43309(15) 0.0144(6) Uani 1 1 d .
C4 C 0.4466(2) 0.6063(2) 0.38498(16) 0.0151(6) Uani 1 1 d .
C5 C 0.5218(2) 0.5494(2) 0.36053(16) 0.0153(6) Uani 1 1 d .
C6 C 0.5459(2) 0.4719(2) 0.38592(16) 0.0146(6) Uani 1 1 d .
C7 C 0.5637(2) 0.3868(2) 0.33728(16) 0.0156(6) Uani 1 1 d .
C8 C 0.5232(2) 0.3048(2) 0.35763(15) 0.0148(6) Uani 1 1 d .
C9 C 0.4820(2) 0.3423(2) 0.41862(15) 0.0144(6) Uani 1 1 d .
C10 C 0.3972(2) 0.2976(2) 0.42346(15) 0.0133(6) Uani 1 1 d .
C11 C 0.3218(2) 0.3546(2) 0.44811(15) 0.0141(6) Uani 1 1 d .
C12 C 0.3334(2) 0.4536(2) 0.46587(15) 0.0153(6) Uani 1 1 d .
C13 C 0.2576(2) 0.5033(2) 0.44183(15) 0.0148(6) Uani 1 1 d .
C14 C 0.2979(2) 0.5847(2) 0.42155(16) 0.0150(6) Uani 1 1 d .
C15 C 0.2504(2) 0.6140(2) 0.36347(16) 0.0166(6) Uani 1 1 d .
C16 C 0.3014(2) 0.6373(2) 0.31374(16) 0.0167(6) Uani 1 1 d .
C17 C 0.3987(2) 0.6376(2) 0.32482(16) 0.0165(6) Uani 1 1 d .
C18 C 0.4502(2) 0.6097(2) 0.26471(16) 0.0167(6) Uani 1 1 d .
C19 C 0.5197(2) 0.5461(2) 0.28685(16) 0.0164(6) Uani 1 1 d .
C20 C 0.5361(2) 0.4621(2) 0.23931(16) 0.0163(6) Uani 1 1 d .
C21 C 0.5613(2) 0.3817(2) 0.26511(16) 0.0153(6) Uani 1 1 d .
C22 C 0.5282(2) 0.2926(2) 0.20534(16) 0.0163(6) Uani 1 1 d .
C23 C 0.4828(2) 0.2048(2) 0.22717(16) 0.0162(6) Uani 1 1 d .
C24 C 0.4807(2) 0.2212(2) 0.30480(16) 0.0163(6) Uani 1 1 d .
C25 C 0.3937(2) 0.1762(2) 0.31105(16) 0.0162(6) Uani 1 1 d .
C26 C 0.3543(2) 0.2113(2) 0.37063(16) 0.0155(6) Uani 1 1 d .
C27 C 0.2497(2) 0.2059(2) 0.36596(16) 0.0156(6) Uani 1 1 d .
C28 C 0.2325(2) 0.3023(2) 0.40909(16) 0.0147(6) Uani 1 1 d .
C29 C 0.1588(2) 0.3513(2) 0.38546(16) 0.0159(6) Uani 1 1 d .
C30 C 0.1705(2) 0.4530(2) 0.40408(16) 0.0159(6) Uani 1 1 d .
C31 C 0.1089(2) 0.4855(2) 0.34675(16) 0.0159(6) Uani 1 1 d .
C32 C 0.1526(2) 0.5723(2) 0.32421(16) 0.0164(6) Uani 1 1 d .
C33 C 0.1549(2) 0.5556(2) 0.24622(16) 0.0178(6) Uani 1 1 d .
C34 C 0.2421(2) 0.6009(2) 0.24032(17) 0.0171(6) Uani 1 1 d .
C35 C 0.2819(2) 0.5665(2) 0.18081(17) 0.0181(6) Uani 1 1 d .
C36 C 0.3866(2) 0.5715(2) 0.18568(16) 0.0180(6) Uani 1 1 d .
C37 C 0.4035(2) 0.4752(2) 0.14277(16) 0.0191(7) Uani 1 1 d .
C38 C 0.4770(2) 0.4261(2) 0.16592(16) 0.0171(6) Uani 1 1 d .
C39 C 0.4660(2) 0.3238(2) 0.14750(16) 0.0178(6) Uani 1 1 d .
C40 C 0.3787(2) 0.2744(2) 0.11034(16) 0.0180(6) Uani 1 1 d .
C41 C 0.3376(2) 0.1930(2) 0.13048(16) 0.0182(6) Uani 1 1 d .
C42 C 0.3848(2) 0.1630(2) 0.18791(17) 0.0177(6) Uani 1 1 d .
C43 C 0.3339(2) 0.1399(2) 0.23779(16) 0.0165(6) Uani 1 1 d .
C44 C 0.2362(2) 0.1395(2) 0.22657(16) 0.0168(6) Uani 1 1 d .
C45 C 0.1849(2) 0.1673(2) 0.28712(16) 0.0170(6) Uani 1 1 d .
C46 C 0.1151(2) 0.2312(2) 0.26519(17) 0.0179(6) Uani 1 1 d .
C47 C 0.0988(2) 0.3155(2) 0.31242(17) 0.0165(6) Uani 1 1 d .
C48 C 0.0743(2) 0.3955(2) 0.28680(16) 0.0163(6) Uani 1 1 d .
C49 C 0.0719(2) 0.3905(2) 0.21461(16) 0.0171(6) Uani 1 1 d .
C50 C 0.1133(2) 0.4719(2) 0.19393(16) 0.0182(6) Uani 1 1 d .
C51 C 0.1541(2) 0.4346(2) 0.13253(16) 0.0190(7) Uani 1 1 d .
C52 C 0.2389(2) 0.4794(2) 0.12739(16) 0.0176(6) Uani 1 1 d .
C53 C 0.3142(2) 0.4236(2) 0.10393(16) 0.0183(6) Uani 1 1 d .
C54 C 0.3028(2) 0.3245(2) 0.08657(16) 0.0183(6) Uani 1 1 d .
C55 C 0.2118(2) 0.2687(2) 0.08207(16) 0.0193(7) Uani 1 1 d .
C56 C 0.2369(2) 0.1927(2) 0.11818(16) 0.0184(6) Uani 1 1 d .
C57 C 0.1875(2) 0.1700(2) 0.16715(16) 0.0184(6) Uani 1 1 d .
C58 C 0.1126(2) 0.2265(2) 0.19072(16) 0.0179(6) Uani 1 1 d .
C59 C 0.0884(2) 0.3039(2) 0.16522(16) 0.0181(6) Uani 1 1 d .
C60 C 0.1291(2) 0.3287(2) 0.10747(17) 0.0197(7) Uani 1 1 d .
C101 C 0.4570(2) 0.6612(2) 0.20745(17) 0.0210(7) Uani 1 1 d .
C102 C 0.4194(2) 0.7580(2) 0.21718(18) 0.0222(7) Uani 1 1 d .
C103 C 0.4561(4) 0.9167(3) 0.2107(3) 0.0461(11) Uani 1 1 d .
H1A H 0.4008 0.9268 0.2323 0.055 Uiso 1 1 calc R
H2B H 0.5071 0.9655 0.2396 0.055 Uiso 1 1 calc R
C104 C 0.4349(6) 0.9244(4) 0.1388(3) 0.091(2) Uani 1 1 d .
H3F H 0.4890 0.9116 0.1169 0.137 Uiso 1 1 calc R
H4G H 0.4197 0.9881 0.1396 0.137 Uiso 1 1 calc R
H5H H 0.3817 0.8788 0.1112 0.137 Uiso 1 1 calc R
C105 C 0.5455(3) 0.6552(2) 0.17616(19) 0.0241(7) Uani 1 1 d .
C106 C 0.6001(3) 0.6598(3) 0.0693(2) 0.0431(11) Uani 1 1 d .
H6A H 0.5822 0.6262 0.0181 0.052 Uiso 1 1 calc R
H7B H 0.6552 0.6335 0.0902 0.052 Uiso 1 1 calc R
C107 C 0.6240(4) 0.7659(3) 0.0791(3) 0.0493(12) Uani 1 1 d .
H8A H 0.5715 0.7900 0.0540 0.074 Uiso 1 1 calc R
H9B H 0.6793 0.7754 0.0598 0.074 Uiso 1 1 calc R
H10C H 0.6363 0.7996 0.1298 0.074 Uiso 1 1 calc R
C111 C 0.5729(2) 0.1992(2) 0.19670(17) 0.0199(7) Uani 1 1 d .
C112 C 0.6633(2) 0.1976(2) 0.25052(18) 0.0221(7) Uani 1 1 d .
C113 C 0.7491(3) 0.0943(3) 0.3072(2) 0.0429(10) Uani 1 1 d .
H11A H 0.7528 0.1278 0.3578 0.052 Uiso 1 1 calc R
H12B H 0.8044 0.1173 0.2922 0.052 Uiso 1 1 calc R
C114 C 0.7456(4) -0.0119(4) 0.2972(3) 0.0590(14) Uani 1 1 d .
H13L H 0.6890 -0.0343 0.3100 0.089 Uiso 1 1 calc R
H14M H 0.8002 -0.0254 0.3278 0.089 Uiso 1 1 calc R
H15N H 0.7455 -0.0440 0.2475 0.089 Uiso 1 1 calc R
C115 C 0.5702(2) 0.1394(2) 0.12041(17) 0.0208(7) Uani 1 1 d .
C116 C 0.6619(3) 0.0534(3) 0.0420(2) 0.0399(10) Uani 1 1 d .
H16A H 0.6602 0.0963 0.0114 0.048 Uiso 1 1 calc R
H17B H 0.6100 0.0026 0.0207 0.048 Uiso 1 1 calc R
C117 C 0.7538(3) 0.0121(4) 0.0483(3) 0.0538(13) Uani 1 1 d .
H18C H 0.8044 0.0626 0.0721 0.081 Uiso 1 1 calc R
H19D H 0.7634 -0.0196 0.0009 0.081 Uiso 1 1 calc R
H20E H 0.7531 -0.0333 0.0762 0.081 Uiso 1 1 calc R
C121 C 0.1794(2) 0.1170(2) 0.34612(17) 0.0192(7) Uani 1 1 d .
C122 C 0.2152(2) 0.0195(2) 0.33461(17) 0.0210(7) Uani 1 1 d .
C123 C 0.1650(3) -0.1462(3) 0.3157(3) 0.0494(13) Uani 1 1 d .
H21A H 0.2154 -0.1559 0.2886 0.059 Uiso 1 1 calc R
H22B H 0.1845 -0.1641 0.3602 0.059 Uiso 1 1 calc R
C124 C 0.0777(4) -0.2048(3) 0.2728(3) 0.0689(17) Uani 1 1 d .
H23O H 0.0291 -0.1969 0.3009 0.103 Uiso 1 1 calc R
H24P H 0.0889 -0.2710 0.2595 0.103 Uiso 1 1 calc R
H25Q H 0.0576 -0.1848 0.2298 0.103 Uiso 1 1 calc R
C125 C 0.0947(2) 0.1280(2) 0.38190(18) 0.0209(7) Uani 1 1 d .
C126 C 0.0503(3) 0.1433(4) 0.4945(2) 0.0426(10) Uani 1 1 d .
H26A H -0.0107 0.1105 0.4666 0.051 Uiso 1 1 calc R
H27B H 0.0443 0.2114 0.5110 0.051 Uiso 1 1 calc R
C127 C 0.0816(4) 0.1047(4) 0.5583(3) 0.0582(14) Uani 1 1 d .
H28A H 0.0887 0.0377 0.5414 0.087 Uiso 1 1 calc R
H29B H 0.0349 0.1129 0.5880 0.087 Uiso 1 1 calc R
H30C H 0.1412 0.1389 0.5863 0.087 Uiso 1 1 calc R
C131 C 0.0678(2) 0.5809(2) 0.35959(17) 0.0177(6) Uani 1 1 d .
C132 C 0.0864(2) 0.6501(2) 0.43584(17) 0.0189(7) Uani 1 1 d .
C133 C 0.1033(3) 0.6615(3) 0.56083(19) 0.0360(9) Uani 1 1 d .
H31A H 0.0548 0.7033 0.5723 0.043 Uiso 1 1 calc R
H32B H 0.1634 0.7007 0.5704 0.043 Uiso 1 1 calc R
C134 C 0.1099(3) 0.5917(3) 0.6045(2) 0.0400(10) Uani 1 1 d .
H33A H 0.0507 0.5517 0.5929 0.060 Uiso 1 1 calc R
H34B H 0.1237 0.6257 0.6551 0.060 Uiso 1 1 calc R
H35C H 0.1596 0.5524 0.5937 0.060 Uiso 1 1 calc R
C135 C -0.0294(2) 0.5832(2) 0.31453(18) 0.0207(7) Uani 1 1 d .
C136 C -0.1830(2) 0.6284(3) 0.3218(2) 0.0358(9) Uani 1 1 d .
H36A H -0.2087 0.5666 0.2879 0.043 Uiso 1 1 calc R
H37B H -0.1845 0.6763 0.2954 0.043 Uiso 1 1 calc R
C137 C -0.2396(3) 0.6538(4) 0.3791(2) 0.0471(11) Uani 1 1 d .
H38A H -0.2427 0.6028 0.4017 0.071 Uiso 1 1 calc R
H39B H -0.3026 0.6630 0.3578 0.071 Uiso 1 1 calc R
H40C H -0.2102 0.7120 0.4147 0.071 Uiso 1 1 calc R
C141 C 0.1197(2) 0.2683(2) 0.02996(17) 0.0222(7) Uani 1 1 d .
C142 C 0.0549(2) 0.1754(3) 0.00104(18) 0.0245(7) Uani 1 1 d .
C143 C 0.0022(3) 0.0447(3) -0.1039(2) 0.0403(10) Uani 1 1 d .
H46A H -0.0652 0.0506 -0.1087 0.048 Uiso 1 1 calc R
H47B H 0.0184 -0.0004 -0.0759 0.048 Uiso 1 1 calc R
C144 C 0.0268(4) 0.0101(3) -0.1776(2) 0.0462(11) Uani 1 1 d .
H48I H 0.0104 0.0553 -0.2047 0.069 Uiso 1 1 calc R
H49J H -0.0081 -0.0513 -0.2030 0.069 Uiso 1 1 calc R
H50K H 0.0935 0.0045 -0.1721 0.069 Uiso 1 1 calc R
C145 C 0.1237(2) 0.3202(3) -0.02754(17) 0.0233(7) Uani 1 1 d .
C146 C 0.0329(3) 0.4022(3) -0.1006(2) 0.0352(9) Uani 1 1 d .
H41A H -0.0336 0.4044 -0.1199 0.042 Uiso 1 1 calc R
H42B H 0.0606 0.3668 -0.1399 0.042 Uiso 1 1 calc R
C147 C 0.0820(3) 0.5019(3) -0.0717(2) 0.0387(10) Uani 1 1 d .
H43A H 0.0554 0.5366 -0.0322 0.058 Uiso 1 1 calc R
H44B H 0.0737 0.5335 -0.1094 0.058 Uiso 1 1 calc R
H45C H 0.1484 0.4996 -0.0549 0.058 Uiso 1 1 calc R
C201 C 0.2245(4) 0.7186(4) 0.9986(3) 0.0568(13) Uani 1 1 d .
C202 C 0.1762(4) 0.7276(4) 0.9340(3) 0.0543(13) Uani 1 1 d .
H101 H 0.1229 0.7607 0.9326 0.065 Uiso 1 1 calc R
C203 C 0.2068(4) 0.6874(4) 0.8710(3) 0.0602(14) Uani 1 1 d .
H102 H 0.1760 0.6950 0.8270 0.072 Uiso 1 1 calc R
C204 C 0.2860(5) 0.6344(5) 0.8746(4) 0.084(2) Uani 1 1 d .
H103 H 0.3067 0.6046 0.8327 0.101 Uiso 1 1 calc R
C205 C 0.3333(4) 0.6272(5) 0.9430(4) 0.0749(17) Uani 1 1 d .
H104 H 0.3856 0.5928 0.9460 0.090 Uiso 1 1 calc R
C206 C 0.3025(4) 0.6706(4) 1.0043(4) 0.0680(16) Uani 1 1 d .
H105 H 0.3343 0.6674 1.0494 0.082 Uiso 1 1 calc R
C301 C 0.6137(3) 1.0515(3) 0.4586(2) 0.0407(10) Uani 1 1 d .
C302 C 0.6802(3) 0.9945(3) 0.4825(2) 0.0360(9) Uani 1 1 d .
H111 H 0.7401 1.0214 0.5095 0.043 Uiso 1 1 calc R
C303 C 0.6538(3) 0.8969(4) 0.4646(3) 0.0478(11) Uani 1 1 d .
H112 H 0.6971 0.8586 0.4812 0.057 Uiso 1 1 calc R
C304 C 0.5658(3) 0.8530(3) 0.4231(2) 0.0446(10) Uani 1 1 d .
H84 H 0.5498 0.7870 0.4110 0.054 Uiso 1 1 calc R
C305 C 0.5028(3) 0.9143(4) 0.4008(2) 0.0478(11) Uani 1 1 d .
H113 H 0.4429 0.8880 0.3734 0.057 Uiso 1 1 calc R
C306 C 0.5263(3) 1.0127(3) 0.4179(2) 0.0390(10) Uani 1 1 d .
H114 H 0.4832 1.0515 0.4019 0.047 Uiso 1 1 calc R
Cl1 Cl 0.64319(11) 1.17500(9) 0.48243(8) 0.0621(4) Uani 1 1 d .
Cl2 Cl 0.18182(13) 0.76909(15) 1.07756(9) 0.0894(5) Uani 1 1 d .
O1 O 0.34429(19) 0.77413(19) 0.23078(17) 0.0389(7) Uani 1 1 d .
O2 O 0.4845(2) 0.82096(19) 0.21007(17) 0.0407(7) Uani 1 1 d .
O3 O 0.62359(18) 0.6592(2) 0.20977(15) 0.0367(7) Uani 1 1 d .
O4 O 0.52191(18) 0.6462(2) 0.10496(14) 0.0356(6) Uani 1 1 d .
O5 O 0.72343(18) 0.26293(19) 0.27704(15) 0.0351(6) Uani 1 1 d .
O6 O 0.66305(18) 0.11186(18) 0.26306(14) 0.0309(6) Uani 1 1 d .
O7 O 0.50299(18) 0.12731(19) 0.07115(13) 0.0312(6) Uani 1 1 d .
O8 O 0.65313(17) 0.10618(18) 0.11517(13) 0.0285(6) Uani 1 1 d .
O9 O 0.29326(18) 0.00313(18) 0.32741(15) 0.0329(6) Uani 1 1 d .
O10 O 0.14585(18) -0.04507(18) 0.33226(18) 0.0391(7) Uani 1 1 d .
O11 O 0.01663(17) 0.13826(19) 0.35351(14) 0.0301(6) Uani 1 1 d .
O12 O 0.12155(17) 0.12720(19) 0.45033(13) 0.0294(6) Uani 1 1 d .
O13 O 0.10672(17) 0.73419(17) 0.44722(13) 0.0258(5) Uani 1 1 d .
O14 O 0.07849(18) 0.60403(17) 0.48488(12) 0.0251(5) Uani 1 1 d .
O15 O -0.05117(17) 0.55156(19) 0.25059(13) 0.0306(6) Uani 1 1 d .
O16 O -0.08566(16) 0.62445(18) 0.35793(13) 0.0265(5) Uani 1 1 d .
O17 O 0.01111(19) 0.14030(19) 0.03607(14) 0.0345(6) Uani 1 1 d .
O18 O 0.05698(19) 0.13787(18) -0.06803(13) 0.0327(6) Uani 1 1 d .
O19 O 0.1911(2) 0.3294(2) -0.05376(15) 0.0403(7) Uani 1 1 d .
O20 O 0.04113(18) 0.35249(19) -0.04400(14) 0.0302(6) Uani 1 1 d .

loop_
_atom_site_aniso_label
_atom_site_aniso_U_11
_atom_site_aniso_U_22
_atom_site_aniso_U_33
_atom_site_aniso_U_23
_atom_site_aniso_U_13
_atom_site_aniso_U_12
C1 0.0145(14) 0.0145(15) 0.0114(14) 0.0009(11) 0.0002(11) 0.0021(11)
C2 0.0164(14) 0.0115(14) 0.0100(13) 0.0005(11) 0.0014(11) 0.0032(11)
C3 0.0207(15) 0.0075(13) 0.0116(14) -0.0012(11) -0.0002(12) 0.0028(11)
C4 0.0160(14) 0.0104(14) 0.0155(14) 0.0016(11) -0.0016(12) -0.0003(11)
C5 0.0148(14) 0.0126(14) 0.0146(14) -0.0008(11) 0.0003(11) 0.0002(11)
C6 0.0142(14) 0.0150(15) 0.0126(14) 0.0022(11) 0.0003(11) 0.0013(11)
C7 0.0127(14) 0.0141(15) 0.0164(15) 0.0009(11) -0.0013(11) 0.0019(11)
C8 0.0160(14) 0.0144(15) 0.0112(14) 0.0004(11) 0.0006(11) 0.0033(11)
C9 0.0186(15) 0.0137(15) 0.0093(13) 0.0014(11) 0.0002(11) 0.0066(12)
C10 0.0192(15) 0.0116(14) 0.0094(13) 0.0030(11) 0.0020(11) 0.0053(11)
C11 0.0172(14) 0.0153(15) 0.0101(14) 0.0042(11) 0.0019(11) 0.0026(12)
C12 0.0179(15) 0.0159(15) 0.0098(14) 0.0005(11) 0.0012(11) 0.0035(12)
C13 0.0186(15) 0.0152(15) 0.0096(13) 0.0011(11) 0.0032(11) 0.0052(12)
C14 0.0193(15) 0.0115(14) 0.0117(14) -0.0006(11) 0.0023(12) 0.0025(12)
C15 0.0177(15) 0.0133(15) 0.0163(15) 0.0012(11) 0.0012(12) 0.0031(12)
C16 0.0225(16) 0.0122(15) 0.0150(15) 0.0034(11) 0.0024(12) 0.0058(12)
C17 0.0220(16) 0.0116(14) 0.0149(15) 0.0026(11) 0.0031(12) 0.0009(12)
C18 0.0210(15) 0.0175(15) 0.0121(14) 0.0044(12) 0.0039(12) 0.0025(12)
C19 0.0159(15) 0.0145(15) 0.0166(15) 0.0018(12) 0.0016(12) 0.0001(12)
C20 0.0154(14) 0.0205(16) 0.0140(14) 0.0056(12) 0.0038(12) 0.0022(12)
C21 0.0143(14) 0.0152(15) 0.0156(15) 0.0017(12) 0.0044(12) 0.0033(11)
C22 0.0176(15) 0.0163(15) 0.0133(14) 0.0013(11) 0.0028(12) 0.0018(12)
C23 0.0179(15) 0.0122(14) 0.0157(15) 0.0001(11) 0.0011(12) 0.0051(12)
C24 0.0189(15) 0.0131(15) 0.0157(15) 0.0021(11) 0.0022(12) 0.0057(12)
C25 0.0182(15) 0.0114(14) 0.0162(15) 0.0019(11) -0.0011(12) 0.0029(11)
C26 0.0168(15) 0.0139(15) 0.0149(14) 0.0042(11) -0.0001(12) 0.0039(12)
C27 0.0174(15) 0.0134(15) 0.0140(14) 0.0019(11) 0.0008(12) 0.0023(12)
C28 0.0173(15) 0.0139(15) 0.0129(14) 0.0029(11) 0.0043(11) 0.0014(11)
C29 0.0155(14) 0.0184(16) 0.0137(14) 0.0035(12) 0.0039(12) 0.0024(12)
C30 0.0188(15) 0.0176(15) 0.0117(14) 0.0029(11) 0.0046(12) 0.0057(12)
C31 0.0166(14) 0.0166(15) 0.0132(14) 0.0028(11) 0.0020(12) 0.0017(12)
C32 0.0185(15) 0.0149(15) 0.0146(15) 0.0030(11) 0.0016(12) 0.0041(12)
C33 0.0204(16) 0.0173(16) 0.0152(15) 0.0050(12) 0.0003(12) 0.0057(12)
C34 0.0191(15) 0.0148(15) 0.0185(15) 0.0075(12) 0.0014(12) 0.0052(12)
C35 0.0203(16) 0.0203(16) 0.0153(15) 0.0094(12) 0.0012(12) 0.0044(13)
C36 0.0231(16) 0.0198(16) 0.0126(14) 0.0066(12) 0.0041(12) 0.0047(13)
C37 0.0252(16) 0.0222(17) 0.0105(14) 0.0047(12) 0.0053(12) 0.0005(13)
C38 0.0195(15) 0.0202(16) 0.0117(14) 0.0030(12) 0.0056(12) 0.0026(12)
C39 0.0199(15) 0.0206(16) 0.0143(15) 0.0038(12) 0.0071(12) 0.0062(12)
C40 0.0217(16) 0.0197(16) 0.0091(14) -0.0018(11) 0.0018(12) 0.0050(12)
C41 0.0223(16) 0.0170(16) 0.0101(14) -0.0042(11) 0.0017(12) 0.0036(12)
C42 0.0188(15) 0.0121(15) 0.0171(15) -0.0035(11) 0.0014(12) 0.0033(12)
C43 0.0203(15) 0.0102(14) 0.0163(15) -0.0001(11) 0.0024(12) 0.0032(12)
C44 0.0207(15) 0.0112(14) 0.0149(15) -0.0003(11) 0.0013(12) -0.0010(12)
C45 0.0199(15) 0.0122(15) 0.0149(15) 0.0005(11) -0.0016(12) 0.0008(12)
C46 0.0168(15) 0.0172(16) 0.0174(15) 0.0042(12) -0.0002(12) -0.0025(12)
C47 0.0146(14) 0.0175(16) 0.0174(15) 0.0053(12) 0.0027(12) 0.0012(12)
C48 0.0127(14) 0.0174(15) 0.0165(15) 0.0019(12) 0.0012(12) 0.0030(12)
C49 0.0145(14) 0.0164(15) 0.0165(15) 0.0006(12) -0.0015(12) 0.0045(12)
C50 0.0176(15) 0.0230(17) 0.0140(15) 0.0068(12) -0.0001(12) 0.0064(12)
C51 0.0209(16) 0.0227(17) 0.0122(14) 0.0058(12) -0.0018(12) 0.0061(13)
C52 0.0234(16) 0.0197(16) 0.0103(14) 0.0066(12) 0.0003(12) 0.0055(13)
C53 0.0223(16) 0.0238(17) 0.0093(14) 0.0057(12) 0.0025(12) 0.0051(13)
C54 0.0220(16) 0.0224(17) 0.0089(14) 0.0019(12) 0.0025(12) 0.0030(13)
C55 0.0216(16) 0.0208(16) 0.0136(15) 0.0023(12) 0.0020(12) 0.0038(13)
C56 0.0239(16) 0.0149(15) 0.0100(14) -0.0032(11) -0.0028(12) 0.0030(12)
C57 0.0219(16) 0.0142(15) 0.0138(15) -0.0008(11) -0.0018(12) -0.0008(12)
C58 0.0167(15) 0.0169(16) 0.0145(15) -0.0002(12) -0.0032(12) -0.0016(12)
C59 0.0158(15) 0.0217(16) 0.0117(14) 0.0005(12) -0.0034(12) -0.0002(12)
C60 0.0211(16) 0.0202(16) 0.0160(15) 0.0040(12) 0.0003(13) 0.0028(13)
C101 0.0240(17) 0.0221(17) 0.0178(16) 0.0076(13) 0.0035(13) 0.0025(13)
C102 0.0279(18) 0.0196(17) 0.0196(16) 0.0059(13) 0.0050(14) 0.0042(14)
C103 0.065(3) 0.022(2) 0.065(3) 0.019(2) 0.037(2) 0.015(2)
C104 0.196(8) 0.040(3) 0.047(3) 0.016(2) 0.030(4) 0.062(4)
C105 0.0299(19) 0.0194(17) 0.0264(18) 0.0093(14) 0.0094(15) 0.0050(14)
C106 0.038(2) 0.064(3) 0.031(2) 0.012(2) 0.0182(18) 0.004(2)
C107 0.058(3) 0.052(3) 0.053(3) 0.024(2) 0.030(2) 0.017(2)
C111 0.0188(16) 0.0206(17) 0.0177(16) 0.0018(12) 0.0016(13) 0.0036(13)
C112 0.0204(16) 0.0246(18) 0.0186(16) 0.0000(13) 0.0047(13) 0.0057(14)
C113 0.040(2) 0.048(3) 0.037(2) 0.0096(19) -0.0046(19) 0.018(2)
C114 0.065(3) 0.058(3) 0.056(3) 0.024(3) -0.002(3) 0.023(3)
C115 0.0214(16) 0.0191(16) 0.0182(16) -0.0008(12) 0.0027(13) 0.0044(13)
C116 0.036(2) 0.047(3) 0.025(2) -0.0104(17) 0.0082(17) 0.0085(19)
C117 0.045(3) 0.054(3) 0.047(3) -0.015(2) 0.009(2) 0.019(2)
C121 0.0213(16) 0.0155(16) 0.0186(15) 0.0028(12) 0.0016(13) 0.0016(12)
C122 0.0236(17) 0.0186(16) 0.0196(16) 0.0050(13) 0.0021(13) 0.0014(13)
C123 0.034(2) 0.0141(19) 0.103(4) 0.014(2) 0.022(2) 0.0074(16)
C124 0.083(4) 0.026(3) 0.083(4) 0.005(2) -0.007(3) 0.012(2)
C125 0.0224(17) 0.0159(16) 0.0234(17) 0.0043(13) 0.0041(13) 0.0008(13)
C126 0.037(2) 0.060(3) 0.039(2) 0.023(2) 0.0150(19) 0.013(2)
C127 0.055(3) 0.088(4) 0.043(3) 0.033(3) 0.016(2) 0.012(3)
C131 0.0193(15) 0.0173(16) 0.0180(15) 0.0060(12) 0.0047(12) 0.0051(12)
C132 0.0128(14) 0.0249(18) 0.0198(16) 0.0060(13) 0.0037(12) 0.0079(12)
C133 0.051(2) 0.034(2) 0.0180(18) 0.0013(15) 0.0036(17) 0.0089(18)
C134 0.048(2) 0.042(2) 0.026(2) 0.0094(18) 0.0037(18) -0.007(2)
C135 0.0202(16) 0.0191(16) 0.0249(17) 0.0096(13) 0.0040(13) 0.0046(13)
C136 0.0185(17) 0.051(3) 0.032(2) 0.0040(18) -0.0008(15) 0.0109(17)
C137 0.022(2) 0.067(3) 0.048(3) 0.007(2) 0.0069(18) 0.007(2)
C141 0.0214(16) 0.0250(18) 0.0166(16) 0.0027(13) -0.0011(13) 0.0050(13)
C142 0.0266(18) 0.0240(18) 0.0188(16) 0.0029(13) -0.0015(14) 0.0037(14)
C143 0.048(2) 0.030(2) 0.032(2) -0.0023(16) 0.0009(19) -0.0071(18)
C144 0.066(3) 0.034(2) 0.028(2) -0.0001(17) -0.001(2) -0.005(2)
C145 0.0237(17) 0.0283(18) 0.0135(15) 0.0029(13) -0.0012(13) -0.0025(14)
C146 0.036(2) 0.040(2) 0.030(2) 0.0177(17) -0.0041(17) 0.0057(17)
C147 0.046(2) 0.037(2) 0.034(2) 0.0124(18) 0.0057(18) 0.0031(19)
C201 0.049(3) 0.050(3) 0.064(3) 0.007(2) 0.010(2) -0.007(2)
C202 0.048(3) 0.049(3) 0.068(3) 0.021(3) 0.012(3) 0.003(2)
C203 0.048(3) 0.074(4) 0.062(3) 0.023(3) 0.018(3) -0.009(3)
C204 0.065(4) 0.098(5) 0.093(5) 0.013(4) 0.049(4) 0.000(4)
C205 0.049(3) 0.085(5) 0.095(5) 0.023(4) 0.025(3) 0.018(3)
C206 0.047(3) 0.069(4) 0.084(4) 0.026(3) -0.001(3) -0.001(3)
C301 0.051(3) 0.037(2) 0.034(2) 0.0090(18) 0.0103(19) 0.0036(19)
C302 0.031(2) 0.041(2) 0.034(2) 0.0096(18) 0.0015(17) 0.0039(17)
C303 0.047(3) 0.053(3) 0.044(3) 0.014(2) 0.007(2) 0.016(2)
C304 0.048(3) 0.039(2) 0.044(3) 0.004(2) 0.013(2) 0.003(2)
C305 0.041(2) 0.062(3) 0.033(2) 0.004(2) 0.0023(19) 0.007(2)
C306 0.038(2) 0.050(3) 0.027(2) 0.0089(18) 0.0031(17) 0.0103(19)
Cl1 0.0850(10) 0.0340(6) 0.0666(8) 0.0099(6) 0.0210(7) 0.0022(6)
Cl2 0.0851(11) 0.1095(14) 0.0599(9) 0.0026(9) 0.0115(8) 0.0101(10)
O1 0.0336(15) 0.0231(14) 0.063(2) 0.0113(13) 0.0154(14) 0.0083(12)
O2 0.0504(17) 0.0265(15) 0.0599(19) 0.0213(14) 0.0325(15) 0.0123(13)
O3 0.0242(13) 0.0502(18) 0.0423(16) 0.0263(14) 0.0040(12) 0.0032(12)
O4 0.0299(14) 0.0511(18) 0.0248(14) 0.0070(12) 0.0090(11) 0.0029(12)
O5 0.0260(13) 0.0292(15) 0.0380(15) -0.0031(11) -0.0053(11) 0.0027(11)
O6 0.0318(14) 0.0298(14) 0.0305(14) 0.0099(11) 0.0012(11) 0.0092(11)
O7 0.0303(14) 0.0348(15) 0.0211(13) -0.0035(11) 0.0010(11) 0.0097(11)
O8 0.0260(13) 0.0322(14) 0.0198(12) -0.0051(10) 0.0023(10) 0.0089(11)
O9 0.0277(14) 0.0203(13) 0.0507(17) 0.0075(12) 0.0106(12) 0.0060(10)
O10 0.0278(14) 0.0165(13) 0.074(2) 0.0110(13) 0.0142(14) 0.0024(11)
O11 0.0217(13) 0.0394(16) 0.0314(14) 0.0138(12) 0.0053(11) 0.0048(11)
O12 0.0288(13) 0.0393(15) 0.0249(13) 0.0130(11) 0.0100(11) 0.0084(11)
O13 0.0307(13) 0.0177(12) 0.0276(13) 0.0017(10) 0.0088(10) 0.0028(10)
O14 0.0360(14) 0.0215(12) 0.0165(11) 0.0027(9) 0.0052(10) 0.0065(10)
O15 0.0256(13) 0.0415(16) 0.0210(13) 0.0045(11) -0.0004(10) 0.0114(11)
O16 0.0181(12) 0.0346(14) 0.0243(13) 0.0037(10) 0.0035(10) 0.0058(10)
O17 0.0371(15) 0.0341(15) 0.0261(14) 0.0028(11) 0.0025(12) -0.0082(12)
O18 0.0444(16) 0.0275(14) 0.0199(13) 0.0005(10) 0.0015(11) -0.0025(12)
O19 0.0361(16) 0.063(2) 0.0275(14) 0.0194(14) 0.0088(12) 0.0085(14)
O20 0.0295(13) 0.0335(15) 0.0284(13) 0.0125(11) 0.0007(11) 0.0064(11)

loop_
_atom_type_symbol
_atom_type_description
_atom_type_scat_dispersion_real
_atom_type_scat_dispersion_imag
_atom_type_scat_source
C C 0.0033 0.0016 'International Tables Vol C Tables 4.2.6.8 and 6.1.1.4'
H H 0.0000 0.0000 'International Tables Vol C Tables 4.2.6.8 and 6.1.1.4'
O O 0.0106 0.0060 'International Tables Vol C Tables 4.2.6.8 and 6.1.1.4'
Cl Cl 0.1484 0.1585 'International Tables Vol C Tables 4.2.6.8 and 6.1.1.4'

loop_
_geom_angle_atom_site_label_1
_geom_angle_atom_site_label_2
_geom_angle_atom_site_label_3
_geom_angle
_geom_angle_site_symmetry_1
_geom_angle_site_symmetry_3
C6 C1 C9 101.2(2) . .
C6 C1 C2 117.6(2) . 2_666
C9 C1 C2 117.5(2) . 2_666
C6 C1 C2 115.5(2) . .
C9 C1 C2 116.1(2) . .
C2 C1 C2 89.8(2) 2_666 .
C12 C2 C3 101.1(2) . .
C12 C2 C1 117.6(2) . 2_666
C3 C2 C1 117.7(2) . 2_666
C12 C2 C1 115.2(2) . .
C3 C2 C1 116.1(2) . .
C1 C2 C1 90.2(2) 2_666 .
C4 C3 C14 120.1(3) . .
C4 C3 C2 122.1(3) . .
C14 C3 C2 110.7(3) . .
C3 C4 C17 120.5(3) . .
C3 C4 C5 121.2(3) . .
C17 C4 C5 107.8(3) . .
C6 C5 C19 120.5(3) . .
C6 C5 C4 121.1(3) . .
C19 C5 C4 108.4(3) . .
C5 C6 C7 119.6(3) . .
C5 C6 C1 122.5(3) . .
C7 C6 C1 110.8(3) . .
C21 C7 C6 120.8(3) . .
C21 C7 C8 120.6(3) . .
C6 C7 C8 107.6(3) . .
C24 C8 C9 120.3(3) . .
C24 C8 C7 120.7(3) . .
C9 C8 C7 107.7(3) . .
C10 C9 C8 119.5(3) . .
C10 C9 C1 122.6(3) . .
C8 C9 C1 110.4(3) . .
C9 C10 C26 120.6(3) . .
C9 C10 C11 120.7(3) . .
C26 C10 C11 108.8(3) . .
C12 C11 C28 120.3(3) . .
C12 C11 C10 121.1(3) . .
C28 C11 C10 107.8(3) . .
C11 C12 C13 119.6(3) . .
C11 C12 C2 122.9(3) . .
C13 C12 C2 110.1(3) . .
C30 C13 C12 120.3(3) . .
C30 C13 C14 121.1(3) . .
C12 C13 C14 108.1(3) . .
C15 C14 C3 120.1(3) . .
C15 C14 C13 121.2(3) . .
C3 C14 C13 107.8(3) . .
C14 C15 C16 119.8(3) . .
C14 C15 C32 122.2(3) . .
C16 C15 C32 108.8(3) . .
C17 C16 C15 120.7(3) . .
C17 C16 C34 120.7(3) . .
C15 C16 C34 108.4(3) . .
C16 C17 C4 118.6(3) . .
C16 C17 C18 123.0(3) . .
C4 C17 C18 108.4(3) . .
C17 C18 C19 105.5(2) . .
C17 C18 C101 126.7(3) . .
C19 C18 C101 124.6(3) . .
C17 C18 C36 116.2(3) . .
C19 C18 C36 116.5(3) . .
C101 C18 C36 58.73(19) . .
C20 C19 C5 119.5(3) . .
C20 C19 C18 122.6(3) . .
C5 C19 C18 109.0(3) . .
C19 C20 C21 120.3(3) . .
C19 C20 C38 120.8(3) . .
C21 C20 C38 108.5(3) . .
C7 C21 C20 119.2(3) . .
C7 C21 C22 123.0(3) . .
C20 C21 C22 108.7(3) . .
C21 C22 C39 104.9(2) . .
C21 C22 C111 125.4(3) . .
C39 C22 C111 127.1(3) . .
C21 C22 C23 116.0(2) . .
C39 C22 C23 115.3(2) . .
C111 C22 C23 58.7(2) . .
C24 C23 C42 105.0(3) . .
C24 C23 C111 124.4(3) . .
C42 C23 C111 127.4(3) . .
C24 C23 C22 116.2(2) . .
C42 C23 C22 117.1(2) . .
C111 C23 C22 58.3(2) . .
C8 C24 C25 119.2(3) . .
C8 C24 C23 122.9(3) . .
C25 C24 C23 109.0(3) . .
C26 C25 C24 120.7(3) . .
C26 C25 C43 121.1(3) . .
C24 C25 C43 107.9(3) . .
C25 C26 C10 119.5(3) . .
C25 C26 C27 122.3(3) . .
C10 C26 C27 108.5(3) . .
C26 C27 C28 105.3(2) . .
C26 C27 C121 128.0(3) . .
C28 C27 C121 123.6(3) . .
C26 C27 C45 116.5(3) . .
C28 C27 C45 115.4(2) . .
C121 C27 C45 59.07(19) . .
C29 C28 C11 119.6(3) . .
C29 C28 C27 122.8(3) . .
C11 C28 C27 108.6(3) . .
C28 C29 C30 119.9(3) . .
C28 C29 C47 121.5(3) . .
C30 C29 C47 108.2(3) . .
C13 C30 C29 120.0(3) . .
C13 C30 C31 121.9(3) . .
C29 C30 C31 109.1(3) . .
C30 C31 C48 104.4(2) . .
C30 C31 C131 124.5(3) . .
C48 C31 C131 128.3(3) . .
C30 C31 C32 116.7(2) . .
C48 C31 C32 116.0(2) . .
C131 C31 C32 58.2(2) . .
C33 C32 C15 105.0(3) . .
C33 C32 C131 128.5(3) . .
C15 C32 C131 123.3(3) . .
C33 C32 C31 116.6(3) . .
C15 C32 C31 116.2(2) . .
C131 C32 C31 58.85(19) . .
C50 C33 C34 119.3(3) . .
C50 C33 C32 122.7(3) . .
C34 C33 C32 108.8(3) . .
C35 C34 C33 120.8(3) . .
C35 C34 C16 121.2(3) . .
C33 C34 C16 107.9(3) . .
C34 C35 C52 119.3(3) . .
C34 C35 C36 122.5(3) . .
C52 C35 C36 108.2(3) . .
C37 C36 C35 105.2(3) . .
C37 C36 C101 124.7(3) . .
C35 C36 C101 127.4(3) . .
C37 C36 C18 115.7(3) . .
C35 C36 C18 116.0(3) . .
C101 C36 C18 58.37(19) . .
C38 C37 C53 119.8(3) . .
C38 C37 C36 123.0(3) . .
C53 C37 C36 108.5(3) . .
C37 C38 C39 120.5(3) . .
C37 C38 C20 120.8(3) . .
C39 C38 C20 107.9(3) . .
C40 C39 C38 119.0(3) . .
C40 C39 C22 122.6(3) . .
C38 C39 C22 108.8(3) . .
C39 C40 C54 120.5(3) . .
C39 C40 C41 121.4(3) . .
C54 C40 C41 107.7(3) . .
C42 C41 C56 120.0(3) . .
C42 C41 C40 121.1(3) . .
C56 C41 C40 108.9(3) . .
C41 C42 C43 119.7(3) . .
C41 C42 C23 122.0(3) . .
C43 C42 C23 108.8(3) . .
C44 C43 C42 120.6(3) . .
C44 C43 C25 121.1(3) . .
C42 C43 C25 108.2(3) . .
C43 C44 C57 119.4(3) . .
C43 C44 C45 122.7(3) . .
C57 C44 C45 108.1(3) . .
C44 C45 C46 105.4(3) . .
C44 C45 C121 127.3(3) . .
C46 C45 C121 124.5(3) . .
C44 C45 C27 115.8(3) . .
C46 C45 C27 116.5(3) . .
C121 C45 C27 58.05(19) . .
C47 C46 C58 119.8(3) . .
C47 C46 C45 123.0(3) . .
C58 C46 C45 108.4(3) . .
C46 C47 C48 120.6(3) . .
C46 C47 C29 120.2(3) . .
C48 C47 C29 108.4(3) . .
C49 C48 C47 119.2(3) . .
C49 C48 C31 122.6(3) . .
C47 C48 C31 108.8(2) . .
C48 C49 C59 120.7(3) . .
C48 C49 C50 120.9(3) . .
C59 C49 C50 107.6(3) . .
C33 C50 C51 120.5(3) . .
C33 C50 C49 120.7(3) . .
C51 C50 C49 108.5(3) . .
C52 C51 C50 119.6(3) . .
C52 C51 C60 123.1(3) . .
C50 C51 C60 108.3(3) . .
C51 C52 C35 120.2(3) . .
C51 C52 C53 121.0(3) . .
C35 C52 C53 108.4(3) . .
C54 C53 C37 119.8(3) . .
C54 C53 C52 120.8(3) . .
C37 C53 C52 108.6(3) . .
C53 C54 C40 120.1(3) . .
C53 C54 C55 122.8(3) . .
C40 C54 C55 108.8(3) . .
C54 C55 C56 105.6(3) . .
C54 C55 C141 125.2(3) . .
C56 C55 C141 126.2(3) . .
C54 C55 C60 116.5(3) . .
C56 C55 C60 115.9(3) . .
C141 C55 C60 58.2(2) . .
C57 C56 C41 119.8(3) . .
C57 C56 C55 122.6(3) . .
C41 C56 C55 107.8(3) . .
C56 C57 C44 120.0(3) . .
C56 C57 C58 120.8(3) . .
C44 C57 C58 108.8(3) . .
C59 C58 C46 120.0(3) . .
C59 C58 C57 121.6(3) . .
C46 C58 C57 108.1(3) . .
C58 C59 C49 119.5(3) . .
C58 C59 C60 122.4(3) . .
C49 C59 C60 108.9(3) . .
C59 C60 C51 105.5(3) . .
C59 C60 C141 127.6(3) . .
C51 C60 C141 124.4(3) . .
C59 C60 C55 116.2(3) . .
C51 C60 C55 115.0(3) . .
C141 C60 C55 58.4(2) . .
C105 C101 C102 113.5(3) . .
C105 C101 C18 117.6(3) . .
C102 C101 C18 117.6(3) . .
C105 C101 C36 117.7(3) . .
C102 C101 C36 118.7(3) . .
C18 C101 C36 62.9(2) . .
O1 C102 O2 126.1(3) . .
O1 C102 C101 124.5(3) . .
O2 C102 C101 109.3(3) . .
C104 C103 O2 109.7(4) . .
O3 C105 O4 125.6(3) . .
O3 C105 C101 125.1(3) . .
O4 C105 C101 109.3(3) . .
O4 C106 C107 109.4(4) . .
C115 C111 C22 116.9(3) . .
C115 C111 C112 114.2(3) . .
C22 C111 C112 118.0(3) . .
C115 C111 C23 120.1(3) . .
C22 C111 C23 63.1(2) . .
C112 C111 C23 115.2(3) . .
O5 C112 O6 126.0(3) . .
O5 C112 C111 125.0(3) . .
O6 C112 C111 109.0(3) . .
O6 C113 C114 107.6(4) . .
O7 C115 O8 125.5(3) . .
O7 C115 C111 124.2(3) . .
O8 C115 C111 110.3(3) . .
O8 C116 C117 107.6(3) . .
C125 C121 C122 114.9(3) . .
C125 C121 C27 115.4(3) . .
C122 C121 C27 119.4(3) . .
C125 C121 C45 118.2(3) . .
C122 C121 C45 116.3(3) . .
C27 C121 C45 62.9(2) . .
O9 C122 O10 125.3(3) . .
O9 C122 C121 125.4(3) . .
O10 C122 C121 109.4(3) . .
C124 C123 O10 107.7(4) . .
O11 C125 O12 125.6(3) . .
O11 C125 C121 125.4(3) . .
O12 C125 C121 109.0(3) . .
O12 C126 C127 107.6(4) . .
C32 C131 C31 62.9(2) . .
C32 C131 C135 119.4(3) . .
C31 C131 C135 117.2(3) . .
C32 C131 C132 114.7(3) . .
C31 C131 C132 120.0(2) . .
C135 C131 C132 113.6(3) . .
O13 C132 O14 126.4(3) . .
O13 C132 C131 122.3(3) . .
O14 C132 C131 111.3(3) . .
O14 C133 C134 105.9(3) . .
O15 C135 O16 125.9(3) . .
O15 C135 C131 124.5(3) . .
O16 C135 C131 109.6(3) . .
O16 C136 C137 107.2(3) . .
C142 C141 C60 120.8(3) . .
C142 C141 C145 112.2(3) . .
C60 C141 C145 117.8(3) . .
C142 C141 C55 117.3(3) . .
C60 C141 C55 63.3(2) . .
C145 C141 C55 117.4(3) . .
O17 C142 O18 125.8(3) . .
O17 C142 C141 125.0(3) . .
O18 C142 C141 109.2(3) . .
O18 C143 C144 107.0(3) . .
O19 C145 O20 125.9(3) . .
O19 C145 C141 124.9(3) . .
O20 C145 C141 109.1(3) . .
O20 C146 C147 111.1(3) . .
C206 C201 C202 123.0(6) . .
C206 C201 Cl2 118.6(5) . .
C202 C201 Cl2 118.4(4) . .
C201 C202 C203 119.9(5) . .
C202 C203 C204 118.6(6) . .
C203 C204 C205 119.2(6) . .
C206 C205 C204 120.3(6) . .
C201 C206 C205 119.0(6) . .
C306 C301 C302 121.6(4) . .
C306 C301 Cl1 119.4(4) . .
C302 C301 Cl1 118.9(3) . .
C303 C302 C301 117.7(4) . .
C302 C303 C304 123.3(4) . .
C303 C304 C305 115.9(4) . .
C306 C305 C304 122.5(4) . .
C301 C306 C305 118.9(4) . .
C102 O2 C103 116.5(3) . .
C105 O4 C106 116.2(3) . .
C112 O6 C113 116.2(3) . .
C115 O8 C116 115.5(3) . .
C122 O10 C123 117.4(3) . .
C125 O12 C126 116.6(3) . .
C132 O14 C133 116.4(3) . .
C135 O16 C136 115.4(3) . .
C142 O18 C143 116.6(3) . .
C145 O20 C146 115.7(3) . .

loop_
_geom_bond_atom_site_label_1
_geom_bond_atom_site_label_2
_geom_bond_distance
_geom_bond_site_symmetry_2
C1 C6 1.509(4) .
C1 C9 1.513(4) .
C1 C2 1.580(4) 2_666
C1 C2 1.585(4) .
C2 C12 1.513(4) .
C2 C3 1.515(4) .
C2 C1 1.580(4) 2_666
C3 C4 1.375(4) .
C3 C14 1.408(4) .
C4 C17 1.445(4) .
C4 C5 1.473(4) .
C5 C6 1.383(4) .
C5 C19 1.422(4) .
C6 C7 1.415(4) .
C7 C21 1.387(4) .
C7 C8 1.475(4) .
C8 C24 1.392(4) .
C8 C9 1.422(4) .
C9 C10 1.383(4) .
C10 C26 1.421(4) .
C10 C11 1.477(4) .
C11 C12 1.381(4) .
C11 C28 1.430(4) .
C12 C13 1.420(4) .
C13 C30 1.388(4) .
C13 C14 1.466(4) .
C14 C15 1.394(4) .
C15 C16 1.417(4) .
C15 C32 1.486(4) .
C16 C17 1.380(4) .
C16 C34 1.473(4) .
C17 C18 1.483(4) .
C18 C19 1.485(4) .
C18 C101 1.515(4) .
C18 C36 1.584(4) .
C19 C20 1.386(4) .
C20 C21 1.429(4) .
C20 C38 1.471(4) .
C21 C22 1.483(4) .
C22 C39 1.495(4) .
C22 C111 1.517(4) .
C22 C23 1.591(4) .
C23 C24 1.479(4) .
C23 C42 1.489(4) .
C23 C111 1.524(5) .
C24 C25 1.424(4) .
C25 C26 1.378(4) .
C25 C43 1.474(4) .
C26 C27 1.491(4) .
C27 C28 1.493(4) .
C27 C121 1.514(4) .
C27 C45 1.588(4) .
C28 C29 1.388(4) .
C29 C30 1.418(4) .
C29 C47 1.471(4) .
C30 C31 1.493(4) .
C31 C48 1.495(4) .
C31 C131 1.517(4) .
C31 C32 1.578(4) .
C32 C33 1.486(4) .
C32 C131 1.507(4) .
C33 C50 1.386(4) .
C33 C34 1.424(4) .
C34 C35 1.379(5) .
C35 C52 1.433(4) .
C35 C36 1.493(4) .
C36 C37 1.488(5) .
C36 C101 1.521(4) .
C37 C38 1.385(4) .
C37 C53 1.425(4) .
C38 C39 1.427(4) .
C39 C40 1.384(4) .
C40 C54 1.423(4) .
C40 C41 1.470(5) .
C41 C42 1.387(4) .
C41 C56 1.427(4) .
C42 C43 1.417(4) .
C43 C44 1.385(4) .
C44 C57 1.431(4) .
C44 C45 1.487(5) .
C45 C46 1.488(4) .
C45 C121 1.530(4) .
C46 C47 1.387(5) .
C46 C58 1.433(4) .
C47 C48 1.420(4) .
C48 C49 1.388(4) .
C49 C59 1.430(4) .
C49 C50 1.476(4) .
C50 C51 1.424(5) .
C51 C52 1.386(5) .
C51 C60 1.488(5) .
C52 C53 1.460(5) .
C53 C54 1.381(5) .
C54 C55 1.481(4) .
C55 C56 1.487(4) .
C55 C141 1.518(4) .
C55 C60 1.591(5) .
C56 C57 1.386(5) .
C57 C58 1.460(5) .
C58 C59 1.382(4) .
C59 C60 1.477(5) .
C60 C141 1.514(5) .
C101 C105 1.510(5) .
C101 C102 1.513(5) .
C102 O1 1.183(4) .
C102 O2 1.325(4) .
C103 C104 1.419(7) .
C103 O2 1.470(5) .
C105 O3 1.186(4) .
C105 O4 1.340(4) .
C106 O4 1.460(5) .
C106 C107 1.514(6) .
C111 C115 1.507(4) .
C111 C112 1.524(4) .
C112 O5 1.185(4) .
C112 O6 1.332(4) .
C113 O6 1.452(4) .
C113 C114 1.501(7) .
C115 O7 1.204(4) .
C115 O8 1.326(4) .
C116 O8 1.465(4) .
C116 C117 1.483(6) .
C121 C125 1.510(5) .
C121 C122 1.511(4) .
C122 O9 1.189(4) .
C122 O10 1.318(4) .
C123 C124 1.459(7) .
C123 O10 1.472(5) .
C125 O11 1.197(4) .
C125 O12 1.326(4) .
C126 O12 1.449(5) .
C126 C127 1.505(6) .
C131 C135 1.521(4) .
C131 C132 1.529(4) .
C132 O13 1.192(4) .
C132 O14 1.323(4) .
C133 O14 1.466(4) .
C133 C134 1.485(5) .
C135 O15 1.187(4) .
C135 O16 1.332(4) .
C136 O16 1.463(4) .
C136 C137 1.485(6) .
C141 C142 1.508(5) .
C141 C145 1.517(5) .
C142 O17 1.197(4) .
C142 O18 1.323(4) .
C143 O18 1.458(4) .
C143 C144 1.510(6) .
C145 O19 1.196(4) .
C145 O20 1.321(4) .
C146 O20 1.464(4) .
C146 C147 1.491(6) .
C201 C206 1.359(8) .
C201 C202 1.368(7) .
C201 Cl2 1.760(6) .
C202 C203 1.380(8) .
C203 C204 1.415(9) .
C204 C205 1.418(9) .
C205 C206 1.364(9) .
C301 C306 1.362(6) .
C301 C302 1.398(6) .
C301 Cl1 1.737(4) .
C302 C303 1.381(6) .
C303 C304 1.392(6) .
C304 C305 1.401(6) .
C305 C306 1.386(7) .
